data_7019716
loop_
_publ_author_name
'Dange, Deepak'
'Choong, Sam L.'
'Schenk, Christian'
'Stasch, Andreas'
'Jones, Cameron'

_publ_section_title
;
 Synthesis and characterisation of anionic and neutral gallium(i)
 N-heterocyclic carbene analogues.
;
_journal_issue 31
_journal_name_full 'Dalton transactions (Cambridge, England : 2003)'
_journal_page_first 9304
_journal_page_last 9315
_journal_paper_doi 10.1039/c2dt30299c
_journal_volume 41
_journal_year 2012
_chemical_formula_sum 'C72 H68 N2 O'
_chemical_formula_weight 977.28
_chemical_name_systematic
;
?
;
_space_group_IT_number 2
_symmetry_cell_setting triclinic
_symmetry_space_group_name_Hall '-P 1'
_symmetry_space_group_name_H-M 'P -1'
_atom_sites_solution_hydrogens geom
_atom_sites_solution_primary direct
_atom_sites_solution_secondary difmap
_audit_creation_method SHELXL-97
_cell_angle_alpha 101.09(3)
_cell_angle_beta 92.85(3)
_cell_angle_gamma 96.22(3)
_cell_formula_units_Z 2
_cell_length_a 13.639(3)
_cell_length_b 14.388(3)
_cell_length_c 14.442(3)
_cell_measurement_temperature 173(2)
_cell_volume 2757.5(11)
_computing_structure_refinement 'SHELXL-97 (Sheldrick, 1997)'
_computing_structure_solution 'SHELXS-97 (Sheldrick, 1990)'
_diffrn_ambient_temperature 173(2)
_diffrn_measured_fraction_theta_full 0.996
_diffrn_measured_fraction_theta_max 0.996
_diffrn_measurement_device_type 'Oxford Gemini Ultra'
_diffrn_radiation_monochromator graphite
_diffrn_radiation_source 'Enhance (Mo) X-ray Source'
_diffrn_radiation_type MoK\a
_diffrn_radiation_wavelength 0.71073
_diffrn_reflns_av_R_equivalents 0.0336
_diffrn_reflns_av_sigmaI/netI 0.0499
_diffrn_reflns_limit_h_max 16
_diffrn_reflns_limit_h_min -16
_diffrn_reflns_limit_k_max 17
_diffrn_reflns_limit_k_min -17
_diffrn_reflns_limit_l_max 17
_diffrn_reflns_limit_l_min -17
_diffrn_reflns_number 20230
_diffrn_reflns_theta_full 26.00
_diffrn_reflns_theta_max 26.00
_diffrn_reflns_theta_min 2.96
_exptl_absorpt_coefficient_mu 0.068
_exptl_absorpt_correction_T_max 0.973
_exptl_absorpt_correction_T_min 0.963
_exptl_absorpt_correction_type multi-scan
_exptl_absorpt_process_details 'SCALE3 ABSPACK'
_exptl_crystal_colour colorless
_exptl_crystal_density_diffrn 1.177
_exptl_crystal_density_method 'not measured'
_exptl_crystal_description block
_exptl_crystal_F_000 1044
_exptl_crystal_size_max 0.50
_exptl_crystal_size_mid 0.45
_exptl_crystal_size_min 0.40
_refine_diff_density_max 0.325
_refine_diff_density_min -0.264
_refine_diff_density_rms 0.039
_refine_ls_extinction_method none
_refine_ls_goodness_of_fit_ref 1.032
_refine_ls_hydrogen_treatment mixed
_refine_ls_matrix_type full
_refine_ls_number_parameters 688
_refine_ls_number_reflns 10803
_refine_ls_number_restraints 0
_refine_ls_restrained_S_all 1.032
_refine_ls_R_factor_all 0.0824
_refine_ls_R_factor_gt 0.0505
_refine_ls_shift/su_max 0.000
_refine_ls_shift/su_mean 0.000
_refine_ls_structure_factor_coef Fsqd
_refine_ls_weighting_details 'calc w=1/[\s^2^(Fo^2^)+(0.0713P)^2^+0.5239P] where P=(Fo^2^+2Fc^2^)/3'
_refine_ls_weighting_scheme calc
_refine_ls_wR_factor_gt 0.1243
_refine_ls_wR_factor_ref 0.1423
_reflns_number_gt 7504
_reflns_number_total 10803
_reflns_threshold_expression >2sigma(I)
_cod_data_source_file c2dt30299c.txt
_cod_data_source_block compound3S
_cod_original_cell_volume 2757.7(10)
_cod_original_sg_symbol_H-M P-1
_cod_database_code 7019716

loop_
_symmetry_equiv_pos_as_xyz
'x, y, z'
'-x, -y, -z'

loop_
_atom_site_label
_atom_site_type_symbol
_atom_site_fract_x
_atom_site_fract_y
_atom_site_fract_z
_atom_site_U_iso_or_equiv
_atom_site_adp_type
_atom_site_occupancy
_atom_site_symmetry_multiplicity
_atom_site_calc_flag
_atom_site_refinement_flags
O1 O 0.7104(2) 0.7624(2) 0.59173(19) 0.1278(9) Uani 1 1 d .
N1 N 0.67899(11) 0.74938(10) 0.16782(10) 0.0287(3) Uani 1 1 d .
C1 C 0.74423(12) 0.83952(11) 0.19747(11) 0.0282(4) Uani 1 1 d .
H1A H 0.7024 0.8930 0.2027 0.034 Uiso 1 1 calc R
N2 N 0.86777(11) 0.77534(10) 0.28684(10) 0.0312(3) Uani 1 1 d .
C2 C 0.80166(12) 0.84818(12) 0.29271(11) 0.0308(4) Uani 1 1 d .
H2A H 0.8403 0.9121 0.3109 0.037 Uiso 1 1 calc R
H2B H 0.7549 0.8410 0.3419 0.037 Uiso 1 1 calc R
C3 C 0.60541(12) 0.72135(11) 0.22613(11) 0.0283(4) Uani 1 1 d .
C4 C 0.52381(12) 0.77289(11) 0.24210(11) 0.0299(4) Uani 1 1 d .
C5 C 0.45225(12) 0.74279(12) 0.29949(12) 0.0321(4) Uani 1 1 d .
H5 H 0.3980 0.7785 0.3117 0.039 Uiso 1 1 calc R
C6 C 0.45711(13) 0.66315(12) 0.33931(12) 0.0334(4) Uani 1 1 d .
C7 C 0.53563(13) 0.60998(12) 0.31811(12) 0.0325(4) Uani 1 1 d .
H7 H 0.5384 0.5533 0.3422 0.039 Uiso 1 1 calc R
C8 C 0.61010(12) 0.63719(11) 0.26276(11) 0.0293(4) Uani 1 1 d .
C9 C 0.38138(14) 0.63586(14) 0.40452(13) 0.0422(5) Uani 1 1 d .
H9A H 0.3600 0.5671 0.3872 0.063 Uiso 1 1 calc R
H9B H 0.3243 0.6708 0.3990 0.063 Uiso 1 1 calc R
H9C H 0.4105 0.6518 0.4699 0.063 Uiso 1 1 calc R
C10 C 0.51238(12) 0.85800(12) 0.19508(12) 0.0324(4) Uani 1 1 d .
H10 H 0.5581 0.8526 0.1428 0.039 Uiso 1 1 calc R
C11 C 0.54505(13) 0.95487(12) 0.25950(13) 0.0356(4) Uani 1 1 d .
C12 C 0.56388(14) 1.03459(13) 0.21806(15) 0.0435(5) Uani 1 1 d .
H12 H 0.5562 1.0273 0.1512 0.052 Uiso 1 1 calc R
C13 C 0.59364(15) 1.12412(14) 0.27347(18) 0.0527(6) Uani 1 1 d .
H13 H 0.6069 1.1775 0.2443 0.063 Uiso 1 1 calc R
C14 C 0.60407(16) 1.13607(15) 0.37036(18) 0.0569(6) Uani 1 1 d .
H14 H 0.6245 1.1975 0.4082 0.068 Uiso 1 1 calc R
C15 C 0.58469(17) 1.05826(15) 0.41209(16) 0.0567(6) Uani 1 1 d .
H15 H 0.5910 1.0663 0.4790 0.068 Uiso 1 1 calc R
C16 C 0.55601(14) 0.96823(14) 0.35721(14) 0.0452(5) Uani 1 1 d .
H16 H 0.5437 0.9151 0.3870 0.054 Uiso 1 1 calc R
C17 C 0.40913(13) 0.85600(12) 0.14794(13) 0.0337(4) Uani 1 1 d .
C18 C 0.39264(15) 0.82259(13) 0.05101(14) 0.0424(5) Uani 1 1 d .
H18 H 0.4455 0.8015 0.0153 0.051 Uiso 1 1 calc R
C19 C 0.29978(16) 0.81954(14) 0.00550(16) 0.0529(5) Uani 1 1 d .
H19 H 0.2896 0.7964 -0.0609 0.063 Uiso 1 1 calc R
C20 C 0.22235(15) 0.85010(14) 0.05650(17) 0.0534(6) Uani 1 1 d .
H20 H 0.1587 0.8474 0.0256 0.064 Uiso 1 1 calc R
C21 C 0.23781(15) 0.88446(15) 0.15218(17) 0.0507(5) Uani 1 1 d .
H21 H 0.1847 0.9060 0.1874 0.061 Uiso 1 1 calc R
C22 C 0.33028(14) 0.88796(14) 0.19775(15) 0.0441(5) Uani 1 1 d .
H22 H 0.3401 0.9125 0.2639 0.053 Uiso 1 1 calc R
C23 C 0.69282(12) 0.57523(11) 0.23602(11) 0.0296(4) Uani 1 1 d .
H23 H 0.7533 0.6209 0.2349 0.035 Uiso 1 1 calc R
C24 C 0.71894(12) 0.51567(12) 0.30848(12) 0.0315(4) Uani 1 1 d .
C25 C 0.75020(14) 0.56222(13) 0.40043(12) 0.0387(4) Uani 1 1 d .
H25 H 0.7493 0.6292 0.4179 0.046 Uiso 1 1 calc R
C26 C 0.78267(15) 0.51255(16) 0.46702(14) 0.0474(5) Uani 1 1 d .
H26 H 0.8035 0.5456 0.5296 0.057 Uiso 1 1 calc R
C27 C 0.78482(15) 0.41540(15) 0.44262(15) 0.0474(5) Uani 1 1 d .
H27 H 0.8077 0.3814 0.4880 0.057 Uiso 1 1 calc R
C28 C 0.75380(14) 0.36808(14) 0.35260(15) 0.0457(5) Uani 1 1 d .
H28 H 0.7549 0.3011 0.3358 0.055 Uiso 1 1 calc R
C29 C 0.72069(14) 0.41750(13) 0.28548(14) 0.0394(4) Uani 1 1 d .
H29 H 0.6991 0.3838 0.2234 0.047 Uiso 1 1 calc R
C30 C 0.67242(13) 0.51820(11) 0.13523(12) 0.0320(4) Uani 1 1 d .
C31 C 0.74426(14) 0.52162(12) 0.07061(12) 0.0378(4) Uani 1 1 d .
H31 H 0.8069 0.5577 0.0902 0.045 Uiso 1 1 calc R
C32 C 0.72510(17) 0.47247(14) -0.02262(13) 0.0478(5) Uani 1 1 d .
H32 H 0.7742 0.4763 -0.0666 0.057 Uiso 1 1 calc R
C33 C 0.63546(17) 0.41842(14) -0.05145(14) 0.0514(5) Uani 1 1 d .
H33 H 0.6226 0.3852 -0.1152 0.062 Uiso 1 1 calc R
C34 C 0.56438(16) 0.41270(14) 0.01255(14) 0.0487(5) Uani 1 1 d .
H34 H 0.5030 0.3742 -0.0068 0.058 Uiso 1 1 calc R
C35 C 0.58213(14) 0.46276(13) 0.10462(13) 0.0409(4) Uani 1 1 d .
H35 H 0.5321 0.4594 0.1478 0.049 Uiso 1 1 calc R
C36 C 0.91335(12) 0.74425(11) 0.20398(11) 0.0269(4) Uani 1 1 d .
C37 C 0.88805(12) 0.77381(11) 0.11937(11) 0.0261(4) Uani 1 1 d .
C38 C 0.93318(12) 0.73669(11) 0.03808(11) 0.0285(4) Uani 1 1 d .
H38 H 0.9174 0.7578 -0.0187 0.034 Uiso 1 1 calc R
C39 C 1.00003(12) 0.67049(11) 0.03618(11) 0.0294(4) Uani 1 1 d .
C40 C 1.02209(12) 0.64085(11) 0.12051(12) 0.0298(4) Uani 1 1 d .
H40 H 1.0674 0.5951 0.1206 0.036 Uiso 1 1 calc R
C41 C 0.98074(12) 0.67534(11) 0.20399(11) 0.0282(4) Uani 1 1 d .
C42 C 1.04720(14) 0.63185(13) -0.05304(12) 0.0382(4) Uani 1 1 d .
H42A H 1.0098 0.6454 -0.1076 0.057 Uiso 1 1 calc R
H42B H 1.0470 0.5627 -0.0598 0.057 Uiso 1 1 calc R
H42C H 1.1155 0.6623 -0.0498 0.057 Uiso 1 1 calc R
C43 C 0.81707(12) 0.84968(11) 0.11924(11) 0.0272(4) Uani 1 1 d .
C44 C 0.87747(12) 0.95047(11) 0.14147(11) 0.0295(4) Uani 1 1 d .
C45 C 0.83612(14) 1.03183(12) 0.18284(12) 0.0366(4) Uani 1 1 d .
H45 H 0.7707 1.0253 0.2024 0.044 Uiso 1 1 calc R
C46 C 0.88885(15) 1.12190(12) 0.19585(13) 0.0410(5) Uani 1 1 d .
H46 H 0.8588 1.1763 0.2230 0.049 Uiso 1 1 calc R
C47 C 0.98478(15) 1.13316(13) 0.16965(13) 0.0433(5) Uani 1 1 d .
H47 H 1.0208 1.1949 0.1786 0.052 Uiso 1 1 calc R
C48 C 1.02729(15) 1.05398(13) 0.13046(14) 0.0458(5) Uani 1 1 d .
H48 H 1.0934 1.0608 0.1126 0.055 Uiso 1 1 calc R
C49 C 0.97415(13) 0.96388(12) 0.11672(13) 0.0379(4) Uani 1 1 d .
H49 H 1.0049 0.9099 0.0896 0.046 Uiso 1 1 calc R
C50 C 0.75352(12) 0.83568(11) 0.02402(11) 0.0294(4) Uani 1 1 d .
C51 C 0.71850(14) 0.91253(13) -0.00639(13) 0.0384(4) Uani 1 1 d .
H51 H 0.7397 0.9753 0.0280 0.046 Uiso 1 1 calc R
C52 C 0.65336(15) 0.89992(15) -0.08575(14) 0.0493(5) Uani 1 1 d .
H52 H 0.6296 0.9537 -0.1044 0.059 Uiso 1 1 calc R
C53 C 0.62289(15) 0.80968(15) -0.13783(14) 0.0493(5) Uani 1 1 d .
H53 H 0.5786 0.8010 -0.1925 0.059 Uiso 1 1 calc R
C54 C 0.65750(14) 0.73183(14) -0.10960(13) 0.0422(5) Uani 1 1 d .
H54 H 0.6371 0.6694 -0.1451 0.051 Uiso 1 1 calc R
C55 C 0.72178(13) 0.74473(12) -0.02975(12) 0.0338(4) Uani 1 1 d .
H55 H 0.7448 0.6906 -0.0111 0.041 Uiso 1 1 calc R
C56 C 1.00237(12) 0.64147(11) 0.29607(11) 0.0289(4) Uani 1 1 d .
H56 H 0.9365 0.6256 0.3203 0.035 Uiso 1 1 calc R
C57 C 1.05825(13) 0.72006(12) 0.37285(12) 0.0325(4) Uani 1 1 d .
C58 C 1.13398(15) 0.78361(14) 0.35253(14) 0.0444(5) Uani 1 1 d .
H58 H 1.1517 0.7795 0.2892 0.053 Uiso 1 1 calc R
C59 C 1.18397(17) 0.85298(16) 0.42391(16) 0.0591(6) Uani 1 1 d .
H59 H 1.2368 0.8952 0.4093 0.071 Uiso 1 1 calc R
C60 C 1.15808(18) 0.86156(16) 0.51604(16) 0.0594(6) Uani 1 1 d .
H60 H 1.1921 0.9100 0.5646 0.071 Uiso 1 1 calc R
C61 C 1.08281(18) 0.79953(15) 0.53684(14) 0.0547(6) Uani 1 1 d .
H61 H 1.0644 0.8051 0.6001 0.066 Uiso 1 1 calc R
C62 C 1.03347(16) 0.72861(14) 0.46600(13) 0.0442(5) Uani 1 1 d .
H62 H 0.9821 0.6853 0.4813 0.053 Uiso 1 1 calc R
C63 C 1.05313(13) 0.55109(11) 0.28686(11) 0.0300(4) Uani 1 1 d .
C64 C 1.14995(13) 0.54731(13) 0.26181(12) 0.0362(4) Uani 1 1 d .
H64 H 1.1869 0.6028 0.2491 0.043 Uiso 1 1 calc R
C65 C 1.19354(15) 0.46341(14) 0.25511(13) 0.0427(5) Uani 1 1 d .
H65 H 1.2592 0.4616 0.2364 0.051 Uiso 1 1 calc R
C66 C 1.14202(16) 0.38309(13) 0.27550(13) 0.0437(5) Uani 1 1 d .
H66 H 1.1718 0.3258 0.2707 0.052 Uiso 1 1 calc R
C67 C 1.04697(16) 0.38635(13) 0.30292(13) 0.0426(5) Uani 1 1 d .
H67 H 1.0116 0.3315 0.3184 0.051 Uiso 1 1 calc R
C68 C 1.00271(14) 0.46918(12) 0.30799(12) 0.0358(4) Uani 1 1 d .
H68 H 0.9368 0.4702 0.3262 0.043 Uiso 1 1 calc R
C69 C 0.6087(3) 0.7393(3) 0.5846(2) 0.1092(12) Uani 1 1 d .
H69A H 0.5823 0.7399 0.5197 0.131 Uiso 1 1 calc R
H69B H 0.5788 0.7878 0.6290 0.131 Uiso 1 1 calc R
C70 C 0.5811(3) 0.6445(3) 0.6065(3) 0.1196(13) Uani 1 1 d .
H70A H 0.6016 0.5954 0.5568 0.179 Uiso 1 1 calc R
H70B H 0.5092 0.6338 0.6097 0.179 Uiso 1 1 calc R
H70C H 0.6139 0.6412 0.6675 0.179 Uiso 1 1 calc R
C71 C 0.7418(4) 0.8589(4) 0.5838(4) 0.1486(17) Uani 1 1 d .
H71A H 0.7183 0.8684 0.5207 0.178 Uiso 1 1 calc R
H71B H 0.7109 0.9029 0.6320 0.178 Uiso 1 1 calc R
C72 C 0.8467(4) 0.8826(4) 0.5961(5) 0.224(3) Uani 1 1 d .
H72A H 0.8690 0.8858 0.6624 0.336 Uiso 1 1 calc R
H72B H 0.8648 0.9446 0.5790 0.336 Uiso 1 1 calc R
H72C H 0.8784 0.8336 0.5554 0.336 Uiso 1 1 calc R
H1 H 0.7145(13) 0.7024(13) 0.1481(12) 0.033(5) Uiso 1 1 d .
H2 H 0.9030(15) 0.7772(14) 0.3368(14) 0.044(6) Uiso 1 1 d .

loop_
_atom_site_aniso_label
_atom_site_aniso_U_11
_atom_site_aniso_U_22
_atom_site_aniso_U_33
_atom_site_aniso_U_23
_atom_site_aniso_U_13
_atom_site_aniso_U_12
O1 0.115(2) 0.121(2) 0.136(2) -0.0138(16) -0.0351(16) 0.0535(17)
N1 0.0298(8) 0.0249(7) 0.0327(8) 0.0070(6) 0.0058(6) 0.0051(6)
C1 0.0289(9) 0.0257(8) 0.0311(9) 0.0060(7) 0.0030(7) 0.0066(7)
N2 0.0336(9) 0.0368(8) 0.0249(8) 0.0062(6) 0.0015(7) 0.0121(6)
C2 0.0305(10) 0.0312(9) 0.0308(9) 0.0046(7) 0.0042(7) 0.0069(7)
C3 0.0274(9) 0.0294(9) 0.0276(9) 0.0047(7) 0.0024(7) 0.0031(7)
C4 0.0284(9) 0.0303(9) 0.0305(9) 0.0051(7) -0.0002(7) 0.0037(7)
C5 0.0254(9) 0.0373(10) 0.0340(9) 0.0056(7) 0.0031(7) 0.0075(7)
C6 0.0296(10) 0.0383(10) 0.0315(9) 0.0069(7) 0.0030(7) 0.0008(7)
C7 0.0337(10) 0.0311(9) 0.0332(9) 0.0093(7) 0.0017(8) 0.0017(7)
C8 0.0303(9) 0.0296(9) 0.0279(9) 0.0056(7) 0.0010(7) 0.0043(7)
C9 0.0354(11) 0.0494(11) 0.0437(11) 0.0138(9) 0.0089(9) 0.0029(9)
C10 0.0282(9) 0.0345(9) 0.0361(10) 0.0085(7) 0.0050(7) 0.0077(7)
C11 0.0261(9) 0.0350(10) 0.0463(11) 0.0072(8) 0.0023(8) 0.0086(7)
C12 0.0374(11) 0.0389(11) 0.0565(12) 0.0129(9) -0.0002(9) 0.0097(8)
C13 0.0385(12) 0.0355(11) 0.0834(17) 0.0107(11) -0.0024(11) 0.0066(9)
C14 0.0458(13) 0.0393(12) 0.0770(17) -0.0077(11) 0.0032(11) 0.0024(9)
C15 0.0526(14) 0.0563(14) 0.0520(13) -0.0066(10) 0.0047(10) -0.0027(11)
C16 0.0420(12) 0.0449(11) 0.0462(12) 0.0053(9) 0.0037(9) 0.0009(9)
C17 0.0306(10) 0.0297(9) 0.0438(11) 0.0134(8) 0.0033(8) 0.0057(7)
C18 0.0412(11) 0.0378(10) 0.0482(12) 0.0073(9) -0.0006(9) 0.0084(8)
C19 0.0502(14) 0.0491(12) 0.0563(13) 0.0076(10) -0.0153(11) 0.0065(10)
C20 0.0329(12) 0.0504(12) 0.0785(17) 0.0227(11) -0.0111(11) 0.0018(9)
C21 0.0327(11) 0.0574(13) 0.0724(16) 0.0334(11) 0.0076(10) 0.0124(9)
C22 0.0378(11) 0.0523(12) 0.0487(12) 0.0205(9) 0.0070(9) 0.0139(9)
C23 0.0300(9) 0.0281(9) 0.0317(9) 0.0081(7) 0.0036(7) 0.0040(7)
C24 0.0279(9) 0.0346(9) 0.0348(10) 0.0123(7) 0.0055(7) 0.0051(7)
C25 0.0395(11) 0.0440(11) 0.0345(10) 0.0093(8) 0.0055(8) 0.0092(8)
C26 0.0431(12) 0.0697(14) 0.0330(10) 0.0163(9) 0.0057(9) 0.0106(10)
C27 0.0407(12) 0.0625(14) 0.0509(13) 0.0343(11) 0.0115(9) 0.0142(10)
C28 0.0417(12) 0.0424(11) 0.0610(14) 0.0271(10) 0.0082(10) 0.0089(9)
C29 0.0393(11) 0.0354(10) 0.0456(11) 0.0136(8) 0.0026(8) 0.0043(8)
C30 0.0358(10) 0.0283(9) 0.0343(9) 0.0085(7) 0.0023(8) 0.0107(7)
C31 0.0427(11) 0.0357(10) 0.0373(10) 0.0080(8) 0.0074(8) 0.0113(8)
C32 0.0638(15) 0.0471(12) 0.0358(11) 0.0079(9) 0.0116(10) 0.0188(10)
C33 0.0712(16) 0.0441(12) 0.0359(11) -0.0021(9) -0.0069(10) 0.0168(11)
C34 0.0512(13) 0.0425(11) 0.0476(12) -0.0005(9) -0.0096(10) 0.0074(9)
C35 0.0375(11) 0.0403(10) 0.0437(11) 0.0062(8) -0.0007(8) 0.0052(8)
C36 0.0260(9) 0.0276(8) 0.0267(9) 0.0045(7) 0.0021(7) 0.0030(7)
C37 0.0259(9) 0.0252(8) 0.0274(9) 0.0056(7) 0.0016(7) 0.0037(7)
C38 0.0297(9) 0.0298(9) 0.0278(9) 0.0088(7) 0.0021(7) 0.0057(7)
C39 0.0299(9) 0.0286(9) 0.0290(9) 0.0044(7) 0.0015(7) 0.0033(7)
C40 0.0283(9) 0.0278(9) 0.0338(9) 0.0058(7) 0.0008(7) 0.0077(7)
C41 0.0269(9) 0.0281(8) 0.0294(9) 0.0063(7) -0.0005(7) 0.0024(7)
C42 0.0440(11) 0.0410(10) 0.0317(10) 0.0055(8) 0.0063(8) 0.0156(8)
C43 0.0264(9) 0.0265(8) 0.0302(9) 0.0084(7) 0.0029(7) 0.0052(7)
C44 0.0316(10) 0.0299(9) 0.0280(9) 0.0084(7) -0.0006(7) 0.0040(7)
C45 0.0361(10) 0.0324(9) 0.0420(10) 0.0073(8) 0.0056(8) 0.0059(8)
C46 0.0527(13) 0.0302(10) 0.0396(11) 0.0044(8) 0.0028(9) 0.0072(8)
C47 0.0528(13) 0.0317(10) 0.0413(11) 0.0038(8) 0.0031(9) -0.0067(9)
C48 0.0398(12) 0.0413(11) 0.0527(12) 0.0041(9) 0.0098(9) -0.0043(9)
C49 0.0359(11) 0.0328(10) 0.0440(11) 0.0038(8) 0.0079(8) 0.0034(8)
C50 0.0260(9) 0.0330(9) 0.0315(9) 0.0107(7) 0.0040(7) 0.0051(7)
C51 0.0377(11) 0.0347(10) 0.0450(11) 0.0139(8) -0.0029(8) 0.0064(8)
C52 0.0504(13) 0.0478(12) 0.0549(13) 0.0241(10) -0.0098(10) 0.0110(10)
C53 0.0457(12) 0.0638(14) 0.0400(11) 0.0142(10) -0.0108(9) 0.0126(10)
C54 0.0426(12) 0.0450(11) 0.0361(10) 0.0018(8) -0.0037(8) 0.0068(9)
C55 0.0362(10) 0.0334(9) 0.0332(9) 0.0087(7) 0.0000(8) 0.0079(8)
C56 0.0275(9) 0.0331(9) 0.0279(9) 0.0090(7) 0.0007(7) 0.0067(7)
C57 0.0331(10) 0.0332(9) 0.0326(9) 0.0071(7) -0.0025(7) 0.0111(7)
C58 0.0443(12) 0.0461(11) 0.0391(11) 0.0032(9) 0.0008(9) -0.0011(9)
C59 0.0536(14) 0.0546(13) 0.0595(15) -0.0030(11) -0.0021(11) -0.0073(11)
C60 0.0636(16) 0.0549(13) 0.0488(13) -0.0108(10) -0.0161(11) 0.0063(12)
C61 0.0701(16) 0.0598(14) 0.0319(11) 0.0016(9) -0.0045(10) 0.0156(12)
C62 0.0545(13) 0.0477(11) 0.0320(10) 0.0101(8) 0.0007(9) 0.0100(9)
C63 0.0336(10) 0.0331(9) 0.0236(8) 0.0056(7) -0.0027(7) 0.0071(7)
C64 0.0354(10) 0.0383(10) 0.0368(10) 0.0105(8) -0.0010(8) 0.0092(8)
C65 0.0404(11) 0.0484(12) 0.0406(11) 0.0056(9) -0.0010(9) 0.0183(9)
C66 0.0578(14) 0.0340(10) 0.0394(11) 0.0030(8) -0.0072(9) 0.0189(9)
C67 0.0590(14) 0.0330(10) 0.0358(10) 0.0080(8) -0.0023(9) 0.0063(9)
C68 0.0414(11) 0.0354(10) 0.0310(9) 0.0076(7) 0.0016(8) 0.0051(8)
C69 0.085(3) 0.173(4) 0.076(2) 0.016(2) -0.0042(17) 0.066(2)
C70 0.134(3) 0.143(3) 0.086(2) 0.016(2) -0.010(2) 0.058(3)
C71 0.150(5) 0.154(4) 0.156(4) 0.048(3) -0.012(3) 0.060(4)
C72 0.133(5) 0.183(5) 0.364(10) 0.079(6) -0.051(5) 0.042(4)

loop_
_atom_type_symbol
_atom_type_description
_atom_type_scat_dispersion_real
_atom_type_scat_dispersion_imag
_atom_type_scat_source
C C 0.0033 0.0016 'International Tables Vol C Tables 4.2.6.8 and 6.1.1.4'
H H 0.0000 0.0000 'International Tables Vol C Tables 4.2.6.8 and 6.1.1.4'
N N 0.0061 0.0033 'International Tables Vol C Tables 4.2.6.8 and 6.1.1.4'
O O 0.0106 0.0060 'International Tables Vol C Tables 4.2.6.8 and 6.1.1.4'

loop_
_geom_angle_atom_site_label_1
_geom_angle_atom_site_label_2
_geom_angle_atom_site_label_3
_geom_angle
C69 O1 C71 113.9(3)
C3 N1 C1 120.92(14)
N1 C1 C2 113.54(13)
N1 C1 C43 108.74(13)
C2 C1 C43 110.15(13)
C36 N2 C2 121.40(14)
N2 C2 C1 110.04(14)
C4 C3 N1 120.11(14)
C4 C3 C8 119.79(15)
N1 C3 C8 119.93(15)
C5 C4 C3 118.56(15)
C5 C4 C10 120.91(15)
C3 C4 C10 120.51(14)
C6 C5 C4 122.74(16)
C5 C6 C7 117.71(15)
C5 C6 C9 121.13(17)
C7 C6 C9 121.15(16)
C8 C7 C6 122.20(16)
C7 C8 C3 118.83(16)
C7 C8 C23 121.43(15)
C3 C8 C23 119.64(14)
C11 C10 C4 114.16(14)
C11 C10 C17 110.55(14)
C4 C10 C17 113.64(14)
C16 C11 C12 118.10(17)
C16 C11 C10 123.40(16)
C12 C11 C10 118.50(16)
C13 C12 C11 120.7(2)
C14 C13 C12 120.4(2)
C13 C14 C15 119.45(19)
C14 C15 C16 120.6(2)
C11 C16 C15 120.75(19)
C18 C17 C22 117.96(17)
C18 C17 C10 119.15(16)
C22 C17 C10 122.88(16)
C17 C18 C19 120.90(19)
C20 C19 C18 120.1(2)
C21 C20 C19 119.64(19)
C20 C21 C22 120.4(2)
C21 C22 C17 120.9(2)
C30 C23 C24 114.06(13)
C30 C23 C8 110.55(14)
C24 C23 C8 114.37(13)
C29 C24 C25 117.89(16)
C29 C24 C23 123.19(16)
C25 C24 C23 118.72(15)
C26 C25 C24 121.15(18)
C27 C26 C25 120.12(19)
C28 C27 C26 119.67(18)
C27 C28 C29 120.49(19)
C24 C29 C28 120.67(18)
C31 C30 C35 118.23(17)
C31 C30 C23 119.99(16)
C35 C30 C23 121.77(16)
C30 C31 C32 120.46(18)
C33 C32 C31 120.39(19)
C32 C33 C34 119.69(19)
C33 C34 C35 120.2(2)
C34 C35 C30 120.98(19)
N2 C36 C37 121.35(15)
N2 C36 C41 118.67(14)
C37 C36 C41 119.79(15)
C38 C37 C36 118.42(15)
C38 C37 C43 121.40(14)
C36 C37 C43 120.09(14)
C39 C38 C37 123.08(15)
C38 C39 C40 117.29(15)
C38 C39 C42 121.59(15)
C40 C39 C42 121.12(16)
C41 C40 C39 122.71(16)
C40 C41 C36 118.68(15)
C40 C41 C56 123.11(15)
C36 C41 C56 118.20(14)
C37 C43 C50 112.80(13)
C37 C43 C44 109.25(13)
C50 C43 C44 109.99(12)
C37 C43 C1 107.48(13)
C50 C43 C1 107.10(13)
C44 C43 C1 110.16(13)
C49 C44 C45 116.93(15)
C49 C44 C43 120.93(15)
C45 C44 C43 122.07(15)
C46 C45 C44 121.22(17)
C47 C46 C45 120.54(18)
C48 C47 C46 119.10(17)
C47 C48 C49 120.32(18)
C44 C49 C48 121.86(17)
C51 C50 C55 117.25(16)
C51 C50 C43 121.03(15)
C55 C50 C43 121.45(14)
C52 C51 C50 121.56(17)
C53 C52 C51 120.33(18)
C52 C53 C54 119.28(18)
C55 C54 C53 120.17(17)
C54 C55 C50 121.40(17)
C63 C56 C41 115.84(14)
C63 C56 C57 109.93(13)
C41 C56 C57 112.69(13)
C58 C57 C62 118.41(17)
C58 C57 C56 121.84(16)
C62 C57 C56 119.75(16)
C59 C58 C57 120.36(19)
C60 C59 C58 120.8(2)
C61 C60 C59 119.35(19)
C60 C61 C62 120.3(2)
C61 C62 C57 120.82(19)
C64 C63 C68 117.74(16)
C64 C63 C56 122.92(15)
C68 C63 C56 119.28(16)
C63 C64 C65 120.91(17)
C66 C65 C64 120.32(19)
C65 C66 C67 119.51(18)
C66 C67 C68 120.33(18)
C67 C68 C63 121.15(18)
O1 C69 C70 111.3(3)
C72 C71 O1 112.9(4)

loop_
_geom_bond_atom_site_label_1
_geom_bond_atom_site_label_2
_geom_bond_distance
O1 C69 1.385(4)
O1 C71 1.435(5)
N1 C3 1.416(2)
N1 C1 1.468(2)
C1 C2 1.526(2)
C1 C43 1.558(2)
N2 C36 1.395(2)
N2 C2 1.448(2)
C3 C4 1.407(2)
C3 C8 1.418(2)
C4 C5 1.398(2)
C4 C10 1.528(2)
C5 C6 1.384(2)
C6 C7 1.395(3)
C6 C9 1.503(2)
C7 C8 1.393(2)
C8 C23 1.532(2)
C10 C11 1.527(2)
C10 C17 1.528(2)
C11 C16 1.385(3)
C11 C12 1.398(3)
C12 C13 1.387(3)
C13 C14 1.375(3)
C14 C15 1.378(3)
C15 C16 1.387(3)
C17 C18 1.388(3)
C17 C22 1.394(3)
C18 C19 1.390(3)
C19 C20 1.380(3)
C20 C21 1.372(3)
C21 C22 1.385(3)
C23 C30 1.523(2)
C23 C24 1.527(2)
C24 C29 1.391(2)
C24 C25 1.391(2)
C25 C26 1.387(3)
C26 C27 1.378(3)
C27 C28 1.369(3)
C28 C29 1.393(3)
C30 C31 1.390(2)
C30 C35 1.395(3)
C31 C32 1.393(3)
C32 C33 1.376(3)
C33 C34 1.379(3)
C34 C35 1.381(3)
C36 C37 1.408(2)
C36 C41 1.423(2)
C37 C38 1.394(2)
C37 C43 1.536(2)
C38 C39 1.386(2)
C39 C40 1.395(2)
C39 C42 1.506(2)
C40 C41 1.384(2)
C41 C56 1.528(2)
C43 C50 1.556(2)
C43 C44 1.556(2)
C44 C49 1.386(2)
C44 C45 1.397(2)
C45 C46 1.387(2)
C46 C47 1.381(3)
C47 C48 1.372(3)
C48 C49 1.389(2)
C50 C51 1.387(2)
C50 C55 1.399(2)
C51 C52 1.386(3)
C52 C53 1.379(3)
C53 C54 1.384(3)
C54 C55 1.384(3)
C56 C63 1.525(2)
C56 C57 1.528(2)
C57 C58 1.385(3)
C57 C62 1.389(2)
C58 C59 1.382(3)
C59 C60 1.380(3)
C60 C61 1.370(3)
C61 C62 1.386(3)
C63 C64 1.390(2)
C63 C68 1.392(2)
C64 C65 1.392(3)
C65 C66 1.375(3)
C66 C67 1.377(3)
C67 C68 1.384(3)
C69 C70 1.472(5)
C71 C72 1.429(6)
